data_4338404
loop_
_publ_author_name
'Boyce, David W.'
'Salmon, Debra J.'
'Tolman, William B.'

_publ_section_title
;
 Linkage Isomerism in Transition-Metal Complexes of Mixed
 (Arylcarboxamido)(arylimino)pyridine Ligands.
;
_journal_issue 11
_journal_name_full 'Inorganic chemistry'
_journal_page_first 5788
_journal_page_last 5796
_journal_paper_doi 10.1021/ic500638z
_journal_volume 53
_journal_year 2014
_chemical_formula_moiety 'C28 H33 Cl2 Co N3 O, C4 H10 O, C2 H3 N, H2 O'
_chemical_formula_sum 'C34 H48 Cl2 Co N4 O3'
_chemical_formula_weight 690.59
_chemical_name_common 12217a
_chemical_name_systematic
; 
 ? 
;
_space_group_IT_number 14
_symmetry_cell_setting monoclinic
_symmetry_space_group_name_Hall '-P 2ybc'
_symmetry_space_group_name_H-M 'P 1 21/c 1'
_atom_sites_solution_hydrogens geom
_atom_sites_solution_primary direct
_atom_sites_solution_secondary difmap
_audit_creation_method SHELXL-97
_cell_angle_alpha 90.00
_cell_angle_beta 103.6310(10)
_cell_angle_gamma 90.00
_cell_formula_units_Z 4
_cell_length_a 14.6340(10)
_cell_length_b 15.6687(11)
_cell_length_c 16.1572(11)
_cell_measurement_reflns_used 9973
_cell_measurement_temperature 173(2)
_cell_measurement_theta_max 27.51
_cell_measurement_theta_min 2.51
_cell_volume 3600.4(4)
_computing_cell_refinement 'SAINT, Bruker'
_computing_data_collection 'APEX II, Bruker'
_computing_data_reduction 'SAINT, Bruker'
_computing_molecular_graphics 'SHELXTL, Bruker'
_computing_publication_material 'SHELXTL, Bruker'
_computing_structure_refinement 'SHELXL-97 (Sheldrick, 1997)'
_computing_structure_solution 'SHELXS-97 (Sheldrick, 1990)'
_diffrn_ambient_temperature 173(2)
_diffrn_measured_fraction_theta_full 0.995
_diffrn_measured_fraction_theta_max 0.995
_diffrn_measurement_device_type 'Bruker APEX II CCD'
_diffrn_measurement_method 'area detector, omega scans per phi'
_diffrn_radiation_monochromator graphite
_diffrn_radiation_source 'normal-focus sealed tube'
_diffrn_radiation_type MoK\a
_diffrn_radiation_wavelength 0.71073
_diffrn_reflns_av_R_equivalents 0.0435
_diffrn_reflns_av_sigmaI/netI 0.0364
_diffrn_reflns_limit_h_max 19
_diffrn_reflns_limit_h_min -19
_diffrn_reflns_limit_k_max 20
_diffrn_reflns_limit_k_min -20
_diffrn_reflns_limit_l_max 20
_diffrn_reflns_limit_l_min -21
_diffrn_reflns_number 40794
_diffrn_reflns_theta_full 27.63
_diffrn_reflns_theta_max 27.63
_diffrn_reflns_theta_min 1.84
_exptl_absorpt_coefficient_mu 0.662
_exptl_absorpt_correction_T_max 0.9367
_exptl_absorpt_correction_T_min 0.7330
_exptl_absorpt_correction_type multi-scan
_exptl_absorpt_process_details 'SADABS, R. Blessing, 1995'
_exptl_crystal_colour green
_exptl_crystal_density_diffrn 1.274
_exptl_crystal_density_method 'not measured'
_exptl_crystal_description block
_exptl_crystal_F_000 1460
_exptl_crystal_size_max 0.50
_exptl_crystal_size_mid 0.10
_exptl_crystal_size_min 0.10
_refine_diff_density_max 0.577
_refine_diff_density_min -0.518
_refine_diff_density_rms 0.062
_refine_ls_extinction_method none
_refine_ls_goodness_of_fit_ref 1.026
_refine_ls_hydrogen_treatment mixed
_refine_ls_matrix_type full
_refine_ls_number_parameters 425
_refine_ls_number_reflns 8317
_refine_ls_number_restraints 18
_refine_ls_restrained_S_all 1.026
_refine_ls_R_factor_all 0.0696
_refine_ls_R_factor_gt 0.0447
_refine_ls_shift/su_max 0.001
_refine_ls_shift/su_mean 0.000
_refine_ls_structure_factor_coef Fsqd
_refine_ls_weighting_details 'calc w=1/[\s^2^(Fo^2^)+(0.0590P)^2^+2.7275P] where P=(Fo^2^+2Fc^2^)/3'
_refine_ls_weighting_scheme calc
_refine_ls_wR_factor_gt 0.1140
_refine_ls_wR_factor_ref 0.1283
_reflns_number_gt 6072
_reflns_number_total 8317
_reflns_threshold_expression >2sigma(I)
_cod_data_source_file ic500638z_si_002.cif
_cod_data_source_block iPrMeL(H)CoCl2
_cod_depositor_comments
;
The following automatic conversions were performed:

'_symmetry_cell_setting' value 'Monoclinic' changed to 'monoclinic'
according to
/usr/data/users/saulius/crontab/automatic-downloads/rss-feeds/ACS/lib/dictionaries/cif_core.dic
dictionary named 'cif_core.dic' version 2.4.2 from 2011-04-26.

Automatic conversion script
Id: cif_fix_values 2281 2013-09-26 08:29:07Z andrius 

 Adding full bibliography for 4338396--4338405.cif.
;
_cod_original_sg_symbol_H-M P2(1)/c
_cod_database_code 4338404

loop_
_symmetry_equiv_pos_as_xyz
'x, y, z'
'-x, y+1/2, -z+1/2'
'-x, -y, -z'
'x, -y-1/2, z-1/2'

loop_
_atom_site_label
_atom_site_type_symbol
_atom_site_fract_x
_atom_site_fract_y
_atom_site_fract_z
_atom_site_U_iso_or_equiv
_atom_site_adp_type
_atom_site_occupancy
_atom_site_symmetry_multiplicity
_atom_site_calc_flag
_atom_site_refinement_flags
_atom_site_disorder_assembly
_atom_site_disorder_group
Co1 Co 0.43042(2) 0.18113(2) 0.548488(19) 0.02817(10) Uani 1 1 d . . .
Cl1 Cl 0.33144(5) 0.27587(5) 0.58650(5) 0.04824(19) Uani 1 1 d . . .
N1 N 0.68847(13) 0.32079(12) 0.58332(12) 0.0268(4) Uani 1 1 d . . .
H1A H 0.7236 0.3293 0.5468 0.032 Uiso 1 1 calc R . .
O1 O 0.55666(12) 0.26145(12) 0.60761(10) 0.0338(4) Uani 1 1 d . . .
C1 C 0.60752(15) 0.27880(14) 0.55909(14) 0.0242(5) Uani 1 1 d . . .
Cl2 Cl 0.47760(5) 0.07284(5) 0.64023(4) 0.04642(19) Uani 1 1 d . . .
N2 N 0.49788(13) 0.20473(12) 0.45286(11) 0.0230(4) Uani 1 1 d . . .
C2 C 0.37017(16) 0.12694(15) 0.36703(14) 0.0272(5) Uani 1 1 d . . .
N3 N 0.33780(13) 0.12324(12) 0.43418(12) 0.0251(4) Uani 1 1 d . . .
C3 C 0.57635(15) 0.25200(14) 0.46691(13) 0.0237(5) Uani 1 1 d . . .
C4 C 0.61907(17) 0.27286(16) 0.40185(15) 0.0301(5) Uani 1 1 d . . .
H4A H 0.6747 0.3063 0.4127 0.036 Uiso 1 1 calc R . .
N4 N 0.0062(3) 0.2286(2) 0.5490(3) 0.0881(11) Uani 1 1 d . . .
C5 C 0.57862(18) 0.24365(18) 0.32028(15) 0.0349(6) Uani 1 1 d . . .
H5A H 0.6060 0.2578 0.2743 0.042 Uiso 1 1 calc R . .
C6 C 0.49836(18) 0.19399(16) 0.30624(15) 0.0319(5) Uani 1 1 d . . .
H6A H 0.4705 0.1730 0.2509 0.038 Uiso 1 1 calc R . .
C7 C 0.45906(16) 0.17527(14) 0.37448(14) 0.0254(5) Uani 1 1 d . . .
C8 C 0.32509(19) 0.08919(18) 0.28232(15) 0.0370(6) Uani 1 1 d . . .
H8A H 0.2651 0.0628 0.2850 0.056 Uiso 1 1 calc R . .
H8B H 0.3668 0.0458 0.2674 0.056 Uiso 1 1 calc R . .
H8C H 0.3138 0.1342 0.2390 0.056 Uiso 1 1 calc R . .
C9 C 0.71886(16) 0.35244(15) 0.66921(14) 0.0270(5) Uani 1 1 d . . .
C10 C 0.68313(17) 0.43104(16) 0.68904(15) 0.0319(5) Uani 1 1 d . . .
C11 C 0.7103(2) 0.45849(17) 0.77323(17) 0.0384(6) Uani 1 1 d . . .
H11A H 0.6864 0.5107 0.7893 0.046 Uiso 1 1 calc R . .
C12 C 0.77147(19) 0.41086(18) 0.83358(16) 0.0390(6) Uani 1 1 d . . .
H12A H 0.7891 0.4308 0.8907 0.047 Uiso 1 1 calc R . .
C13 C 0.80765(18) 0.33442(17) 0.81236(15) 0.0340(6) Uani 1 1 d . . .
H13A H 0.8506 0.3030 0.8547 0.041 Uiso 1 1 calc R . .
C14 C 0.78150(16) 0.30324(16) 0.72921(14) 0.0279(5) Uani 1 1 d . . .
C15 C 0.81902(17) 0.21818(16) 0.70725(16) 0.0311(5) Uani 1 1 d . . .
H15A H 0.8060 0.2141 0.6438 0.037 Uiso 1 1 calc R . .
C16 C 0.7687(2) 0.14444(18) 0.73882(19) 0.0448(7) Uani 1 1 d . . .
H16A H 0.7014 0.1470 0.7116 0.067 Uiso 1 1 calc R . .
H16B H 0.7776 0.1486 0.8007 0.067 Uiso 1 1 calc R . .
H16C H 0.7946 0.0903 0.7245 0.067 Uiso 1 1 calc R . .
C17 C 0.9255(2) 0.2096(2) 0.7423(2) 0.0513(8) Uani 1 1 d . . .
H17A H 0.9475 0.1569 0.7206 0.077 Uiso 1 1 calc R . .
H17B H 0.9397 0.2077 0.8046 0.077 Uiso 1 1 calc R . .
H17C H 0.9573 0.2586 0.7239 0.077 Uiso 1 1 calc R . .
C18 C 0.6178(2) 0.48570(18) 0.62293(17) 0.0415(6) Uani 1 1 d . . .
H18A H 0.6202 0.4638 0.5654 0.050 Uiso 1 1 calc R . .
C19 C 0.5160(2) 0.4795(2) 0.6310(2) 0.0504(7) Uani 1 1 d . . .
H19A H 0.4944 0.4203 0.6218 0.076 Uiso 1 1 calc R . .
H19B H 0.4761 0.5163 0.5883 0.076 Uiso 1 1 calc R . .
H19C H 0.5122 0.4979 0.6881 0.076 Uiso 1 1 calc R . .
C20 C 0.6493(3) 0.5793(2) 0.6285(3) 0.0727(11) Uani 1 1 d . . .
H20A H 0.7163 0.5823 0.6287 0.109 Uiso 1 1 calc R . .
H20B H 0.6391 0.6047 0.6810 0.109 Uiso 1 1 calc R . .
H20C H 0.6127 0.6107 0.5792 0.109 Uiso 1 1 calc R . .
C21 C 0.24645(16) 0.08592(15) 0.42801(14) 0.0265(5) Uani 1 1 d . . .
C22 C 0.23865(17) 0.00015(15) 0.44912(14) 0.0279(5) Uani 1 1 d . . .
C23 C 0.14862(19) -0.03237(17) 0.44257(15) 0.0354(6) Uani 1 1 d . . .
H23A H 0.1411 -0.0906 0.4560 0.043 Uiso 1 1 calc R . .
C24 C 0.06995(19) 0.01866(19) 0.41684(17) 0.0420(7) Uani 1 1 d . . .
H24A H 0.0092 -0.0045 0.4133 0.050 Uiso 1 1 calc R . .
C25 C 0.07940(18) 0.10289(19) 0.39633(18) 0.0413(6) Uani 1 1 d . . .
H25A H 0.0249 0.1374 0.3789 0.050 Uiso 1 1 calc R . .
C26 C 0.16756(17) 0.13811(17) 0.40085(16) 0.0338(5) Uani 1 1 d . . .
C27 C 0.1778(2) 0.22946(17) 0.3745(2) 0.0473(7) Uani 1 1 d . . .
H27A H 0.2446 0.2428 0.3813 0.071 Uiso 1 1 calc R . .
H27B H 0.1508 0.2678 0.4104 0.071 Uiso 1 1 calc R . .
H27C H 0.1446 0.2370 0.3148 0.071 Uiso 1 1 calc R . .
C28 C 0.32330(19) -0.05565(16) 0.47578(17) 0.0376(6) Uani 1 1 d . . .
H28A H 0.3801 -0.0221 0.4768 0.056 Uiso 1 1 calc R . .
H28B H 0.3192 -0.1029 0.4353 0.056 Uiso 1 1 calc R . .
H28C H 0.3261 -0.0786 0.5328 0.056 Uiso 1 1 calc R . .
C29 C 0.0707(3) 0.1914(2) 0.5837(3) 0.0658(10) Uani 1 1 d . . .
C30 C 0.1505(3) 0.1430(3) 0.6269(3) 0.0682(10) Uani 1 1 d . . .
H30A H 0.1409 0.1233 0.6817 0.102 Uiso 1 1 calc R . .
H30B H 0.2069 0.1789 0.6364 0.102 Uiso 1 1 calc R . .
H30C H 0.1585 0.0937 0.5920 0.102 Uiso 1 1 calc R . .
O2 O -0.103(2) 0.5009(17) 0.5509(18) 0.091(3) Uani 0.385(7) 1 d PD A 1
C31 C -0.1682(11) 0.5485(8) 0.4107(7) 0.101(3) Uani 0.385(7) 1 d PD A 1
H31A H -0.1766 0.5980 0.3727 0.151 Uiso 0.385(7) 1 calc PR A 1
H31B H -0.2296 0.5290 0.4176 0.151 Uiso 0.385(7) 1 calc PR A 1
H31C H -0.1377 0.5023 0.3862 0.151 Uiso 0.385(7) 1 calc PR A 1
C32 C -0.1075(12) 0.5730(10) 0.4962(8) 0.091(3) Uani 0.385(7) 1 d PD A 1
H32A H -0.0438 0.5889 0.4906 0.109 Uiso 0.385(7) 1 calc PR A 1
H32B H -0.1353 0.6223 0.5197 0.109 Uiso 0.385(7) 1 calc PR A 1
C33 C -0.053(2) 0.5259(18) 0.6343(15) 0.107(3) Uani 0.385(7) 1 d PD A 1
H33A H -0.0970 0.5368 0.6710 0.129 Uiso 0.385(7) 1 calc PR A 1
H33B H -0.0159 0.5784 0.6318 0.129 Uiso 0.385(7) 1 calc PR A 1
C34 C 0.0116(16) 0.4520(19) 0.6684(13) 0.102(4) Uani 0.385(7) 1 d PD A 1
H34A H 0.0509 0.4670 0.7244 0.153 Uiso 0.385(7) 1 calc PR A 1
H34B H 0.0517 0.4396 0.6292 0.153 Uiso 0.385(7) 1 calc PR A 1
H34C H -0.0262 0.4016 0.6738 0.153 Uiso 0.385(7) 1 calc PR A 1
O2' O -0.1216(14) 0.4947(10) 0.5511(11) 0.091(3) Uani 0.615(7) 1 d PD A 2
C31' C -0.2425(6) 0.5123(5) 0.4287(4) 0.101(3) Uani 0.615(7) 1 d PD A 2
H31D H -0.2746 0.5526 0.3851 0.151 Uiso 0.615(7) 1 calc PR A 2
H31E H -0.2878 0.4886 0.4586 0.151 Uiso 0.615(7) 1 calc PR A 2
H31F H -0.2152 0.4660 0.4017 0.151 Uiso 0.615(7) 1 calc PR A 2
C32' C -0.1660(7) 0.5578(5) 0.4912(5) 0.091(3) Uani 0.615(7) 1 d PD A 2
H32C H -0.1202 0.5832 0.4619 0.109 Uiso 0.615(7) 1 calc PR A 2
H32D H -0.1926 0.6038 0.5203 0.109 Uiso 0.615(7) 1 calc PR A 2
C33' C -0.0490(12) 0.5284(11) 0.6180(8) 0.107(3) Uani 0.615(7) 1 d PD A 2
H33C H -0.0700 0.5818 0.6408 0.129 Uiso 0.615(7) 1 calc PR A 2
H33D H 0.0082 0.5406 0.5975 0.129 Uiso 0.615(7) 1 calc PR A 2
C34' C -0.0301(9) 0.4596(10) 0.6856(7) 0.102(4) Uani 0.615(7) 1 d PD A 2
H34D H 0.0166 0.4801 0.7355 0.153 Uiso 0.615(7) 1 calc PR A 2
H34E H -0.0061 0.4085 0.6629 0.153 Uiso 0.615(7) 1 calc PR A 2
H34F H -0.0886 0.4456 0.7021 0.153 Uiso 0.615(7) 1 calc PR A 2
O3 O 0.83789(16) 0.33222(16) 0.49826(16) 0.0575(6) Uani 1 1 d D . .
H3B H 0.845(2) 0.3854(7) 0.508(3) 0.086 Uiso 1 1 d D . .
H3A H 0.8897(15) 0.3071(19) 0.519(3) 0.086 Uiso 1 1 d D . .

loop_
_atom_site_aniso_label
_atom_site_aniso_U_11
_atom_site_aniso_U_22
_atom_site_aniso_U_33
_atom_site_aniso_U_23
_atom_site_aniso_U_13
_atom_site_aniso_U_12
Co1 0.02863(18) 0.03518(19) 0.02188(16) -0.00008(13) 0.00829(12) -0.00295(14)
Cl1 0.0408(4) 0.0554(4) 0.0484(4) -0.0177(3) 0.0105(3) 0.0057(3)
N1 0.0274(10) 0.0337(11) 0.0196(9) -0.0020(8) 0.0062(7) -0.0051(8)
O1 0.0340(9) 0.0465(11) 0.0225(8) -0.0060(7) 0.0100(7) -0.0118(8)
C1 0.0246(11) 0.0261(11) 0.0219(11) 0.0003(9) 0.0054(9) 0.0009(9)
Cl2 0.0483(4) 0.0520(4) 0.0359(3) 0.0156(3) 0.0038(3) -0.0055(3)
N2 0.0246(9) 0.0241(9) 0.0200(9) 0.0015(7) 0.0046(7) 0.0001(7)
C2 0.0312(12) 0.0252(12) 0.0239(11) 0.0009(9) 0.0041(9) -0.0025(10)
N3 0.0262(10) 0.0235(9) 0.0250(9) 0.0012(8) 0.0046(8) -0.0015(8)
C3 0.0244(11) 0.0246(11) 0.0216(11) -0.0002(9) 0.0042(8) 0.0004(9)
C4 0.0299(12) 0.0352(13) 0.0259(11) -0.0011(10) 0.0078(9) -0.0061(10)
N4 0.088(3) 0.066(2) 0.123(3) 0.002(2) 0.049(2) 0.019(2)
C5 0.0354(13) 0.0471(15) 0.0246(12) -0.0017(11) 0.0116(10) -0.0071(12)
C6 0.0361(13) 0.0387(14) 0.0207(11) -0.0034(10) 0.0063(10) -0.0052(11)
C7 0.0274(11) 0.0264(11) 0.0216(10) 0.0005(9) 0.0045(9) 0.0000(9)
C8 0.0412(14) 0.0424(15) 0.0265(12) -0.0057(11) 0.0060(11) -0.0153(12)
C9 0.0272(11) 0.0320(12) 0.0224(11) -0.0033(9) 0.0066(9) -0.0076(10)
C10 0.0336(13) 0.0324(13) 0.0296(12) 0.0001(10) 0.0073(10) -0.0016(11)
C11 0.0469(16) 0.0343(14) 0.0348(14) -0.0098(11) 0.0113(12) -0.0014(12)
C12 0.0446(15) 0.0449(15) 0.0266(12) -0.0108(11) 0.0066(11) -0.0060(13)
C13 0.0322(13) 0.0432(15) 0.0244(12) -0.0028(10) 0.0020(10) -0.0032(11)
C14 0.0250(11) 0.0349(13) 0.0235(11) -0.0024(9) 0.0051(9) -0.0058(10)
C15 0.0309(13) 0.0349(13) 0.0275(12) -0.0007(10) 0.0067(10) 0.0013(10)
C16 0.0514(17) 0.0329(14) 0.0539(18) -0.0051(13) 0.0200(14) -0.0039(13)
C17 0.0340(15) 0.0504(18) 0.068(2) -0.0062(16) 0.0091(14) 0.0062(13)
C18 0.0557(18) 0.0365(15) 0.0325(14) 0.0036(11) 0.0111(12) 0.0085(13)
C19 0.0476(17) 0.0527(18) 0.0456(17) 0.0048(14) 0.0007(13) 0.0099(14)
C20 0.080(3) 0.0415(19) 0.091(3) 0.0201(19) 0.007(2) -0.0012(18)
C21 0.0265(11) 0.0291(12) 0.0235(11) -0.0015(9) 0.0049(9) -0.0035(9)
C22 0.0357(13) 0.0280(12) 0.0210(11) -0.0013(9) 0.0085(9) -0.0026(10)
C23 0.0433(15) 0.0359(14) 0.0279(12) -0.0013(11) 0.0102(11) -0.0108(12)
C24 0.0319(14) 0.0552(18) 0.0391(15) -0.0038(13) 0.0089(11) -0.0132(13)
C25 0.0289(13) 0.0505(17) 0.0418(15) -0.0038(13) 0.0030(11) 0.0003(12)
C26 0.0313(13) 0.0344(14) 0.0325(13) -0.0002(11) 0.0014(10) -0.0003(11)
C27 0.0403(16) 0.0319(15) 0.0625(19) 0.0064(13) -0.0022(14) 0.0041(12)
C28 0.0440(15) 0.0283(13) 0.0405(14) 0.0035(11) 0.0098(12) 0.0016(11)
C29 0.080(3) 0.047(2) 0.084(3) -0.0094(19) 0.048(2) -0.0057(19)
C30 0.064(2) 0.069(2) 0.074(2) -0.002(2) 0.0212(19) -0.007(2)
O2 0.121(8) 0.056(3) 0.0730(19) -0.0091(17) -0.022(3) 0.007(3)
C31 0.155(8) 0.081(5) 0.056(4) 0.004(3) 0.007(4) 0.042(5)
C32 0.134(9) 0.052(4) 0.075(4) 0.000(3) 0.003(6) 0.024(6)
C33 0.163(5) 0.083(4) 0.057(6) -0.019(4) -0.013(4) -0.021(4)
C34 0.135(12) 0.104(5) 0.055(6) 0.005(5) -0.005(5) -0.024(9)
O2' 0.121(8) 0.056(3) 0.0730(19) -0.0091(17) -0.022(3) 0.007(3)
C31' 0.155(8) 0.081(5) 0.056(4) 0.004(3) 0.007(4) 0.042(5)
C32' 0.134(9) 0.052(4) 0.075(4) 0.000(3) 0.003(6) 0.024(6)
C33' 0.163(5) 0.083(4) 0.057(6) -0.019(4) -0.013(4) -0.021(4)
C34' 0.135(12) 0.104(5) 0.055(6) 0.005(5) -0.005(5) -0.024(9)
O3 0.0440(12) 0.0704(16) 0.0600(14) -0.0134(13) 0.0162(11) -0.0110(11)

loop_
_atom_type_symbol
_atom_type_description
_atom_type_scat_dispersion_real
_atom_type_scat_dispersion_imag
_atom_type_scat_source
C C 0.0033 0.0016 'International Tables Vol C Tables 4.2.6.8 and 6.1.1.4'
H H 0.0000 0.0000 'International Tables Vol C Tables 4.2.6.8 and 6.1.1.4'
N N 0.0061 0.0033 'International Tables Vol C Tables 4.2.6.8 and 6.1.1.4'
O O 0.0106 0.0060 'International Tables Vol C Tables 4.2.6.8 and 6.1.1.4'
Cl Cl 0.1484 0.1585 'International Tables Vol C Tables 4.2.6.8 and 6.1.1.4'
Co Co 0.3494 0.9721 'International Tables Vol C Tables 4.2.6.8 and 6.1.1.4'

loop_
_geom_angle_atom_site_label_1
_geom_angle_atom_site_label_2
_geom_angle_atom_site_label_3
_geom_angle
N2 Co1 N3 75.77(7)
N2 Co1 Cl2 120.24(6)
N3 Co1 Cl2 105.85(5)
N2 Co1 O1 74.15(7)
N3 Co1 O1 149.65(6)
Cl2 Co1 O1 92.76(5)
N2 Co1 Cl1 122.63(6)
N3 Co1 Cl1 100.99(5)
Cl2 Co1 Cl1 115.67(3)
O1 Co1 Cl1 91.83(5)
C1 N1 C9 120.30(19)
C1 N1 H1A 119.8
C9 N1 H1A 119.8
C1 O1 Co1 114.30(14)
O1 C1 N1 123.5(2)
O1 C1 C3 118.6(2)
N1 C1 C3 117.94(19)
C3 N2 C7 120.35(19)
C3 N2 Co1 121.11(15)
C7 N2 Co1 118.46(15)
N3 C2 C7 116.4(2)
N3 C2 C8 125.8(2)
C7 C2 C8 117.7(2)
C2 N3 C21 118.75(19)
C2 N3 Co1 114.32(15)
C21 N3 Co1 126.89(14)
N2 C3 C4 121.6(2)
N2 C3 C1 111.61(19)
C4 C3 C1 126.7(2)
C3 C4 C5 118.4(2)
C3 C4 H4A 120.8
C5 C4 H4A 120.8
C6 C5 C4 119.8(2)
C6 C5 H5A 120.1
C4 C5 H5A 120.1
C5 C6 C7 118.9(2)
C5 C6 H6A 120.6
C7 C6 H6A 120.6
N2 C7 C6 120.9(2)
N2 C7 C2 114.82(19)
C6 C7 C2 124.2(2)
C2 C8 H8A 109.5
C2 C8 H8B 109.5
H8A C8 H8B 109.5
C2 C8 H8C 109.5
H8A C8 H8C 109.5
H8B C8 H8C 109.5
C14 C9 C10 123.0(2)
C14 C9 N1 118.7(2)
C10 C9 N1 118.3(2)
C11 C10 C9 117.3(2)
C11 C10 C18 120.0(2)
C9 C10 C18 122.7(2)
C12 C11 C10 120.8(2)
C12 C11 H11A 119.6
C10 C11 H11A 119.6
C11 C12 C13 121.1(2)
C11 C12 H12A 119.5
C13 C12 H12A 119.5
C12 C13 C14 120.5(2)
C12 C13 H13A 119.8
C14 C13 H13A 119.8
C13 C14 C9 117.4(2)
C13 C14 C15 120.1(2)
C9 C14 C15 122.5(2)
C14 C15 C16 111.0(2)
C14 C15 C17 112.6(2)
C16 C15 C17 109.9(2)
C14 C15 H15A 107.7
C16 C15 H15A 107.7
C17 C15 H15A 107.7
C15 C16 H16A 109.5
C15 C16 H16B 109.5
H16A C16 H16B 109.5
C15 C16 H16C 109.5
H16A C16 H16C 109.5
H16B C16 H16C 109.5
C15 C17 H17A 109.5
C15 C17 H17B 109.5
H17A C17 H17B 109.5
C15 C17 H17C 109.5
H17A C17 H17C 109.5
H17B C17 H17C 109.5
C10 C18 C19 111.6(2)
C10 C18 C20 111.5(3)
C19 C18 C20 110.0(3)
C10 C18 H18A 107.8
C19 C18 H18A 107.8
C20 C18 H18A 107.8
C18 C19 H19A 109.5
C18 C19 H19B 109.5
H19A C19 H19B 109.5
C18 C19 H19C 109.5
H19A C19 H19C 109.5
H19B C19 H19C 109.5
C18 C20 H20A 109.5
C18 C20 H20B 109.5
H20A C20 H20B 109.5
C18 C20 H20C 109.5
H20A C20 H20C 109.5
H20B C20 H20C 109.5
C22 C21 C26 122.0(2)
C22 C21 N3 120.1(2)
C26 C21 N3 117.9(2)
C23 C22 C21 117.6(2)
C23 C22 C28 120.9(2)
C21 C22 C28 121.5(2)
C24 C23 C22 121.1(2)
C24 C23 H23A 119.4
C22 C23 H23A 119.4
C25 C24 C23 120.2(2)
C25 C24 H24A 119.9
C23 C24 H24A 119.9
C24 C25 C26 120.9(3)
C24 C25 H25A 119.6
C26 C25 H25A 119.6
C25 C26 C21 118.2(2)
C25 C26 C27 120.9(2)
C21 C26 C27 120.9(2)
C26 C27 H27A 109.5
C26 C27 H27B 109.5
H27A C27 H27B 109.5
C26 C27 H27C 109.5
H27A C27 H27C 109.5
H27B C27 H27C 109.5
C22 C28 H28A 109.5
C22 C28 H28B 109.5
H28A C28 H28B 109.5
C22 C28 H28C 109.5
H28A C28 H28C 109.5
H28B C28 H28C 109.5
N4 C29 C30 178.7(5)
C29 C30 H30A 109.5
C29 C30 H30B 109.5
H30A C30 H30B 109.5
C29 C30 H30C 109.5
H30A C30 H30C 109.5
H30B C30 H30C 109.5
C32 O2 C33 107.9(15)
C32 C31 H31A 109.5
C32 C31 H31B 109.5
H31A C31 H31B 109.5
C32 C31 H31C 109.5
H31A C31 H31C 109.5
H31B C31 H31C 109.5
O2 C32 C31 107.4(12)
O2 C32 H32A 110.2
C31 C32 H32A 110.2
O2 C32 H32B 110.2
C31 C32 H32B 110.2
H32A C32 H32B 108.5
O2 C33 C34 105.6(15)
O2 C33 H33A 110.6
C34 C33 H33A 110.6
O2 C33 H33B 110.6
C34 C33 H33B 110.6
H33A C33 H33B 108.7
C33 C34 H34A 109.5
C33 C34 H34B 109.5
H34A C34 H34B 109.5
C33 C34 H34C 109.5
H34A C34 H34C 109.5
H34B C34 H34C 109.5
C33' O2' C32' 113.3(9)
C32' C31' H31D 109.5
C32' C31' H31E 109.5
H31D C31' H31E 109.5
C32' C31' H31F 109.5
H31D C31' H31F 109.5
H31E C31' H31F 109.5
O2' C32' C31' 106.0(7)
O2' C32' H32C 110.5
C31' C32' H32C 110.5
O2' C32' H32D 110.5
C31' C32' H32D 110.5
H32C C32' H32D 108.7
O2' C33' C34' 105.1(9)
O2' C33' H33C 110.7
C34' C33' H33C 110.7
O2' C33' H33D 110.7
C34' C33' H33D 110.7
H33C C33' H33D 108.8
C33' C34' H34D 109.5
C33' C34' H34E 109.5
H34D C34' H34E 109.5
C33' C34' H34F 109.5
H34D C34' H34F 109.5
H34E C34' H34F 109.5
H3B O3 H3A 108.5(16)

loop_
_geom_bond_atom_site_label_1
_geom_bond_atom_site_label_2
_geom_bond_distance
Co1 N2 2.0537(18)
Co1 N3 2.2115(19)
Co1 Cl2 2.2517(8)
Co1 O1 2.2533(17)
Co1 Cl1 2.2579(8)
N1 C1 1.331(3)
N1 C9 1.442(3)
N1 H1A 0.8800
O1 C1 1.232(3)
C1 C3 1.511(3)
N2 C3 1.340(3)
N2 C7 1.342(3)
C2 N3 1.283(3)
C2 C7 1.485(3)
C2 C8 1.494(3)
N3 C21 1.441(3)
C3 C4 1.383(3)
C4 C5 1.389(3)
C4 H4A 0.9500
N4 C29 1.138(5)
C5 C6 1.382(3)
C5 H5A 0.9500
C6 C7 1.390(3)
C6 H6A 0.9500
C8 H8A 0.9800
C8 H8B 0.9800
C8 H8C 0.9800
C9 C14 1.398(3)
C9 C10 1.404(3)
C10 C11 1.392(3)
C10 C18 1.519(4)
C11 C12 1.378(4)
C11 H11A 0.9500
C12 C13 1.385(4)
C12 H12A 0.9500
C13 C14 1.396(3)
C13 H13A 0.9500
C14 C15 1.515(3)
C15 C16 1.522(4)
C15 C17 1.533(4)
C15 H15A 1.0000
C16 H16A 0.9800
C16 H16B 0.9800
C16 H16C 0.9800
C17 H17A 0.9800
C17 H17B 0.9800
C17 H17C 0.9800
C18 C19 1.529(4)
C18 C20 1.534(4)
C18 H18A 1.0000
C19 H19A 0.9800
C19 H19B 0.9800
C19 H19C 0.9800
C20 H20A 0.9800
C20 H20B 0.9800
C20 H20C 0.9800
C21 C22 1.398(3)
C21 C26 1.398(3)
C22 C23 1.393(3)
C22 C28 1.494(3)
C23 C24 1.383(4)
C23 H23A 0.9500
C24 C25 1.376(4)
C24 H24A 0.9500
C25 C26 1.389(4)
C25 H25A 0.9500
C26 C27 1.511(4)
C27 H27A 0.9800
C27 H27B 0.9800
C27 H27C 0.9800
C28 H28A 0.9800
C28 H28B 0.9800
C28 H28C 0.9800
C29 C30 1.429(6)
C30 H30A 0.9800
C30 H30B 0.9800
C30 H30C 0.9800
O2 C32 1.426(5)
O2 C33 1.427(5)
C31 C32 1.504(5)
C31 H31A 0.9800
C31 H31B 0.9800
C31 H31C 0.9800
C32 H32A 0.9900
C32 H32B 0.9900
C33 C34 1.512(5)
C33 H33A 0.9900
C33 H33B 0.9900
C34 H34A 0.9800
C34 H34B 0.9800
C34 H34C 0.9800
O2' C33' 1.427(5)
O2' C32' 1.427(5)
C31' C32' 1.500(5)
C31' H31D 0.9800
C31' H31E 0.9800
C31' H31F 0.9800
C32' H32C 0.9900
C32' H32D 0.9900
C33' C34' 1.513(5)
C33' H33C 0.9900
C33' H33D 0.9900
C34' H34D 0.9800
C34' H34E 0.9800
C34' H34F 0.9800
O3 H3B 0.851(10)
O3 H3A 0.851(10)

loop_
_geom_hbond_atom_site_label_D
_geom_hbond_atom_site_label_H
_geom_hbond_atom_site_label_A
_geom_hbond_distance_DH
_geom_hbond_distance_HA
_geom_hbond_distance_DA
_geom_hbond_angle_DHA
_geom_hbond_site_symmetry_A
N1 H1A O3 0.88 2.01 2.849(3) 159.7 .
O3 H3B O2' 0.851(10) 1.87(2) 2.706(18) 168(4) 1_655
O3 H3B O2 0.851(10) 2.02(3) 2.85(3) 164(3) 1_655
O3 H3A N4 0.851(10) 2.065(12) 2.902(5) 168(4) 1_655

loop_
_geom_torsion_atom_site_label_1
_geom_torsion_atom_site_label_2
_geom_torsion_atom_site_label_3
_geom_torsion_atom_site_label_4
_geom_torsion
N2 Co1 O1 C1 -2.67(17)
N3 Co1 O1 C1 -10.6(3)
Cl2 Co1 O1 C1 118.03(17)
Cl1 Co1 O1 C1 -126.16(17)
Co1 O1 C1 N1 -175.52(17)
Co1 O1 C1 C3 5.1(3)
C9 N1 C1 O1 -3.1(4)
C9 N1 C1 C3 176.2(2)
N3 Co1 N2 C3 175.38(18)
Cl2 Co1 N2 C3 -84.35(17)
O1 Co1 N2 C3 -0.52(16)
Cl1 Co1 N2 C3 81.30(17)
N3 Co1 N2 C7 -1.34(16)
Cl2 Co1 N2 C7 98.93(16)
O1 Co1 N2 C7 -177.23(18)
Cl1 Co1 N2 C7 -95.42(17)
C7 C2 N3 C21 172.83(19)
C8 C2 N3 C21 -5.4(4)
C7 C2 N3 Co1 -5.1(3)
C8 C2 N3 Co1 176.7(2)
N2 Co1 N3 C2 3.60(16)
Cl2 Co1 N3 C2 -114.32(16)
O1 Co1 N3 C2 11.4(3)
Cl1 Co1 N3 C2 124.76(16)
N2 Co1 N3 C21 -174.12(19)
Cl2 Co1 N3 C21 67.96(18)
O1 Co1 N3 C21 -166.29(16)
Cl1 Co1 N3 C21 -52.96(18)
C7 N2 C3 C4 0.8(3)
Co1 N2 C3 C4 -175.84(18)
C7 N2 C3 C1 179.7(2)
Co1 N2 C3 C1 3.0(2)
O1 C1 C3 N2 -5.5(3)
N1 C1 C3 N2 175.1(2)
O1 C1 C3 C4 173.3(2)
N1 C1 C3 C4 -6.1(4)
N2 C3 C4 C5 0.1(4)
C1 C3 C4 C5 -178.5(2)
C3 C4 C5 C6 -0.9(4)
C4 C5 C6 C7 0.8(4)
C3 N2 C7 C6 -0.9(3)
Co1 N2 C7 C6 175.83(18)
C3 N2 C7 C2 -177.50(19)
Co1 N2 C7 C2 -0.8(3)
C5 C6 C7 N2 0.1(4)
C5 C6 C7 C2 176.3(2)
N3 C2 C7 N2 4.1(3)
C8 C2 C7 N2 -177.6(2)
N3 C2 C7 C6 -172.4(2)
C8 C2 C7 C6 6.0(4)
C1 N1 C9 C14 96.2(3)
C1 N1 C9 C10 -83.0(3)
C14 C9 C10 C11 -1.9(4)
N1 C9 C10 C11 177.3(2)
C14 C9 C10 C18 177.8(2)
N1 C9 C10 C18 -3.0(3)
C9 C10 C11 C12 1.4(4)
C18 C10 C11 C12 -178.3(3)
C10 C11 C12 C13 0.0(4)
C11 C12 C13 C14 -1.1(4)
C12 C13 C14 C9 0.6(4)
C12 C13 C14 C15 -178.0(2)
C10 C9 C14 C13 0.9(4)
N1 C9 C14 C13 -178.3(2)
C10 C9 C14 C15 179.5(2)
N1 C9 C14 C15 0.3(3)
C13 C14 C15 C16 76.2(3)
C9 C14 C15 C16 -102.3(3)
C13 C14 C15 C17 -47.4(3)
C9 C14 C15 C17 134.0(3)
C11 C10 C18 C19 -76.5(3)
C9 C10 C18 C19 103.8(3)
C11 C10 C18 C20 47.1(4)
C9 C10 C18 C20 -132.7(3)
C2 N3 C21 C22 95.8(3)
Co1 N3 C21 C22 -86.6(2)
C2 N3 C21 C26 -84.4(3)
Co1 N3 C21 C26 93.2(2)
C26 C21 C22 C23 -0.3(3)
N3 C21 C22 C23 179.5(2)
C26 C21 C22 C28 178.3(2)
N3 C21 C22 C28 -1.9(3)
C21 C22 C23 C24 -0.6(4)
C28 C22 C23 C24 -179.1(2)
C22 C23 C24 C25 0.6(4)
C23 C24 C25 C26 0.1(4)
C24 C25 C26 C21 -0.9(4)
C24 C25 C26 C27 177.2(3)
C22 C21 C26 C25 1.0(4)
N3 C21 C26 C25 -178.8(2)
C22 C21 C26 C27 -177.1(2)
N3 C21 C26 C27 3.1(4)
C33 O2 C32 C31 -175(2)
C32 O2 C33 C34 -138(3)
C33' O2' C32' C31' -177.2(14)
C32' O2' C33' C34' 164.9(18)
